data_1200010
loop_
_publ_author_name
'Bertaut, F'
'Blum, P'
'Sagnieres, A'

_publ_section_title
;
La structure du ferrite dicalcique et de la Brownmillerite.
;
_journal_coden_ASTM ACCRA9
_journal_name_full 'Acta Crystallographica (1,1948-23,1967)'
_journal_page_first 149
_journal_page_last 159
_journal_paper_doi 10.1107/S0365110X59000433
_journal_volume 12
_journal_year 1959
_chemical_formula_structural 'Fe Al O3 (Ca O)2'
_chemical_formula_sum 'Al Ca2 Fe O5'
_chemical_name_mineral Brownmillerite
_chemical_name_systematic
;
Iron(III) aluminium oxide bis(calcium oxide) *
;
_space_group_IT_number 62
_symmetry_cell_setting orthorhombic
_symmetry_Int_Tables_number 62
_symmetry_space_group_name_Hall '-P 2n 2ac'
_symmetry_space_group_name_H-M 'P c m n'
_cell_angle_alpha 90
_cell_angle_beta 90
_cell_angle_gamma 90
_cell_formula_units_Z 4
_cell_length_a 5.58
_cell_length_b 14.5
_cell_length_c 5.34
_cell_volume 432.1
_cod_duplicate_entry 1008724
_cod_database_code 1200010

loop_
_symmetry_equiv_pos_as_xyz
x,y,z
1/2-x,1/2-y,1/2+z
-x,1/2+y,-z
1/2+x,-y,1/2-z
-x,-y,-z
1/2+x,1/2+y,1/2-z
x,1/2-y,z
1/2-x,y,1/2+z

loop_
_atom_site_label
_atom_site_type_symbol
_atom_site_symmetry_multiplicity
_atom_site_Wyckoff_symbol
_atom_site_fract_x
_atom_site_fract_y
_atom_site_fract_z
_atom_site_occupancy
_atom_site_attached_hydrogens
_atom_site_calc_flag
Fe1 Fe3+ 4 a 0. 0. 0. 0.5 0 d
Al1 Al3+ 4 a 0. 0. 0. 0.5 0 d
Fe2 Fe3+ 4 c -0.072 0.25 -0.055 0.5 0 d
Al2 Al3+ 4 c -0.072 0.25 -0.055 0.5 0 d
Ca1 Ca2+ 8 d 0.028 0.112 0.48 1. 0 d
O1 O2- 8 d 0.25 -0.015 0.25 1. 0 d
O2 O2- 8 d 0.055 0.133 0. 1. 0 d
O3 O2- 4 c -0.137 0.25 0.607 1. 0 d

loop_
_atom_type_symbol
_atom_type_oxidation_number
Fe3+ 3.000
Al3+ 3.000
Ca2+ 2.000
O2- -2.000
